data_7154028
loop_
_publ_author_name
'Ding, Chunyong'
'Wang, Lili'
'Chen, Haijun'
'Wild, Christopher'
'Ye, Na'
'Ding, Ye'
'Wang, Tianzhi'
'White, Mark A.'
'Shen, Qiang'
'Zhou, Jia'

_publ_section_title
;
 ent-Kaurane-based regio- and stereoselective inverse electron demand
 hetero-Diels-Alder reactions: synthesis of dihydropyran-fused
 diterpenoids.
;
_journal_issue 42
_journal_name_full 'Organic &amp; biomolecular chemistry'
_journal_page_first 8442
_journal_page_last 8452
_journal_paper_doi 10.1039/c4ob01040j
_journal_volume 12
_journal_year 2014
_chemical_absolute_configuration ad
_chemical_compound_source 'Chemical Synthesis'
_chemical_formula_moiety 'C28 H37 Cl1 O7'
_chemical_formula_sum 'C28 H37 Cl O7'
_chemical_formula_weight 521.05
_space_group_IT_number 19
_symmetry_cell_setting orthorhombic
_symmetry_space_group_name_Hall 'P 2ac 2ab'
_symmetry_space_group_name_H-M 'P 21 21 21'
_atom_sites_solution_hydrogens difmap
_atom_sites_solution_primary direct
_cell_angle_alpha 90
_cell_angle_beta 90
_cell_angle_gamma 90
_cell_formula_units_Z 4
_cell_length_a 9.4979(8)
_cell_length_b 13.0601(10)
_cell_length_c 21.0823(16)
_cell_measurement_reflns_used 996
_cell_measurement_temperature 263
_cell_measurement_theta_max 71
_cell_measurement_theta_min 4
_cell_volume 2615.1(4)
_computing_cell_refinement 'SAINT (Siemens ,1995)'
_computing_data_collection 'SMART (Siemens, 1993)'
_computing_data_reduction 'SAINT (Siemens ,1995)'
_computing_molecular_graphics 'CAMERON (Watkin et al., 1996)'
_computing_publication_material 'CRYSTALS (Betteridge et al., 2003)'
_computing_structure_refinement 'CRYSTALS (Betteridge et al., 2003)'
_computing_structure_solution 'SHELXS 86 (Sheldrick, 1986)'
_diffrn_ambient_temperature 263
_diffrn_measured_fraction_theta_full 0.995
_diffrn_measured_fraction_theta_max 0.989
_diffrn_measurement_device Area
_diffrn_measurement_device_type 'Bruker SMART'
_diffrn_measurement_method \w/2\q
_diffrn_radiation_monochromator graphite
_diffrn_radiation_type 'Cu K\a'
_diffrn_radiation_wavelength 1.54180
_diffrn_reflns_av_R_equivalents 0.036
_diffrn_reflns_limit_h_max 10
_diffrn_reflns_limit_h_min -11
_diffrn_reflns_limit_k_max 16
_diffrn_reflns_limit_k_min -15
_diffrn_reflns_limit_l_max 25
_diffrn_reflns_limit_l_min -25
_diffrn_reflns_number 21934
_diffrn_reflns_theta_full 69.375
_diffrn_reflns_theta_max 71.521
_diffrn_reflns_theta_min 2.096
_diffrn_standards_number 0
_exptl_absorpt_coefficient_mu 1.669
_exptl_absorpt_correction_T_max 0.92
_exptl_absorpt_correction_T_min 0.80
_exptl_absorpt_correction_type multi-scan
_exptl_absorpt_process_details 'SADABS (Siemens, 1996)'
_exptl_crystal_colour colourless
_exptl_crystal_density_diffrn 1.323
_exptl_crystal_density_method 'not measured'
_exptl_crystal_description 'rectangular plate'
_exptl_crystal_F_000 1112
_exptl_crystal_size_max 0.100
_exptl_crystal_size_mid 0.100
_exptl_crystal_size_min 0.050
_refine_diff_density_max 0.30
_refine_diff_density_min -0.43
_refine_ls_abs_structure_details 'Flack (1983), 2060 Friedel-pairs'
_refine_ls_abs_structure_Flack 0.06(3)
_refine_ls_extinction_coef 20(20)
_refine_ls_extinction_method 'Larson (1970), Equation 22'
_refine_ls_goodness_of_fit_ref 0.9531
_refine_ls_hydrogen_treatment constr
_refine_ls_matrix_type full
_refine_ls_number_parameters 327
_refine_ls_number_reflns 4903
_refine_ls_number_restraints 0
_refine_ls_R_factor_all 0.0450
_refine_ls_R_factor_gt 0.0428
_refine_ls_shift/su_max 0.0003854
_refine_ls_shift/su_mean 0.0000338
_refine_ls_structure_factor_coef Fsqd
_refine_ls_weighting_details
;
 Method= Modified Sheldrick 
 w=1/[\s^2^(F^2^) + ( 0.09P)^2^ + 0.43P] 
 ,where P=(max(Fo^2^,0) + 2Fc^2^)/3 
;
_refine_ls_weighting_scheme calc
_refine_ls_wR_factor_all 0.1271
_refine_ls_wR_factor_gt 0.1245
_refine_ls_wR_factor_ref 0.1271
_reflns_limit_h_max 11
_reflns_limit_h_min -11
_reflns_limit_k_max 16
_reflns_limit_k_min 0
_reflns_limit_l_max 25
_reflns_limit_l_min 0
_reflns_number_gt 4529
_reflns_number_total 4926
_reflns_threshold_expression I>2.0\s(I)
_oxford_diffrn_Wilson_B_factor 4.04
_oxford_diffrn_Wilson_scale 0.02
_oxford_refine_ls_r_factor_ref 0.0450
_oxford_refine_ls_scale 0.5337(14)
_oxford_reflns_number_all 4903
_oxford_reflns_threshold_expression_ref I>-3.0\s(I)
_cod_data_source_file c4ob01040j2.cif
_cod_data_source_block 1
_cod_depositor_comments
;
The following automatic conversions were performed:

'_symmetry_cell_setting' value 'Orthorhombic' changed to
'orthorhombic' according to
/usr/data/users/saulius/crontab/automatic-downloads/rss-feeds/RSC/lib/dictionaries/cif_core.dic
dictionary named 'cif_core.dic' version 2.4.2 from
2011-04-26.

'_atom_sites_solution_primary' value 'Direct' changed to
'direct' according to
/usr/data/users/saulius/crontab/automatic-downloads/rss-feeds/RSC/lib/dictionaries/cif_core.dic
dictionary named 'cif_core.dic' version 2.4.2 from 2011-04-26.

Automatic conversion script
Id: cif_fix_values 2281 2013-09-26 08:29:07Z andrius 

 Adding full bibliography for 7154027--7154028.cif.
;
_cod_original_sg_symbol_Hall 'P 2ac 2ab '
_cod_original_sg_symbol_H-M 'P 21 21 21 '
_cod_original_formula_sum 'C28 H37 Cl1 O7'
_cod_database_code 7154028

loop_
_symmetry_equiv_pos_as_xyz
x,y,z
x+1/2,-y+1/2,-z
-x,y+1/2,-z+1/2
-x+1/2,-y,z+1/2

loop_
_atom_site_label
_atom_site_type_symbol
_atom_site_fract_x
_atom_site_fract_y
_atom_site_fract_z
_atom_site_U_iso_or_equiv
_atom_site_occupancy
_atom_site_adp_type
_atom_site_refinement_flags_posn
Cl1 Cl 1.14365(15) 0.19328(10) 0.55636(6) 0.1368 1.0000 Uani .
O2 O 0.33528(15) 0.34226(9) 0.69555(6) 0.0462 1.0000 Uani .
O3 O 0.16119(14) 0.40140(11) 0.76091(7) 0.0509 1.0000 Uani .
O4 O 0.73410(15) 0.42798(12) 0.63013(7) 0.0543 1.0000 Uani .
O5 O 0.28975(15) 0.37598(12) 0.85532(7) 0.0530 1.0000 Uani .
O6 O 0.14525(17) 0.58509(13) 0.69481(8) 0.0638 1.0000 Uani .
C7 C 0.39667(19) 0.47035(14) 0.77124(8) 0.0402 1.0000 Uani .
O8 O 0.3040(2) 0.64122(13) 0.79811(8) 0.0677 1.0000 Uani .
O9 O 0.95346(18) 0.36925(13) 0.60526(10) 0.0682 1.0000 Uani .
C10 C 0.4521(2) 0.36323(14) 0.65428(9) 0.0440 1.0000 Uani .
C11 C 0.28015(18) 0.43134(14) 0.72691(9) 0.0420 1.0000 Uani .
C12 C 0.4210(2) 0.39042(15) 0.82345(9) 0.0457 1.0000 Uani .
C13 C 0.49988(19) 0.47531(14) 0.66077(8) 0.0404 1.0000 Uani .
C14 C 0.53513(19) 0.49390(14) 0.73258(9) 0.0403 1.0000 Uani .
C15 C 0.2371(2) 0.50721(16) 0.67459(9) 0.0463 1.0000 Uani .
C16 C 0.3753(2) 0.54920(13) 0.64539(9) 0.0421 1.0000 Uani .
C17 C 0.6245(2) 0.49494(15) 0.61794(9) 0.0452 1.0000 Uani .
C18 C 0.4521(2) 0.55064(17) 0.87192(10) 0.0530 1.0000 Uani .
C19 C 0.3706(2) 0.56540(16) 0.81193(9) 0.0483 1.0000 Uani .
C20 C 0.6672(2) 0.4518(2) 0.83488(10) 0.0604 1.0000 Uani .
C21 C 0.1793(2) 0.33824(17) 0.81656(10) 0.0533 1.0000 Uani .
C22 C 0.6607(2) 0.43649(19) 0.76219(9) 0.0536 1.0000 Uani .
C23 C 0.3633(2) 0.58332(17) 0.57499(10) 0.0536 1.0000 Uani .
C24 C 0.6299(2) 0.56667(17) 0.57301(9) 0.0522 1.0000 Uani .
C25 C 0.5212(2) 0.44672(18) 0.86758(10) 0.0528 1.0000 Uani .
C26 C 0.8408(2) 0.42292(18) 0.58151(11) 0.0577 1.0000 Uani .
C27 C 0.2477(3) 0.6651(2) 0.56842(14) 0.0721 1.0000 Uani .
C28 C 0.3319(3) 0.4956(2) 0.52902(11) 0.0692 1.0000 Uani .
C29 C 0.2016(3) 0.22549(18) 0.79872(13) 0.0632 1.0000 Uani .
C30 C 0.8869(2) 0.52790(18) 0.56324(11) 0.0583 1.0000 Uani .
C31 C 0.7636(3) 0.5859(2) 0.53592(11) 0.0665 1.0000 Uani .
C32 C 0.5054(2) 0.63221(19) 0.55792(12) 0.0606 1.0000 Uani .
C33 C 0.4539(3) 0.6208(2) 0.91718(11) 0.0689 1.0000 Uani .
C34 C 0.0455(3) 0.3527(3) 0.85427(13) 0.0739 1.0000 Uani .
C35 C 1.0548(4) 0.2100(2) 0.62927(17) 0.0825 1.0000 Uani .
C36 C 0.9252(3) 0.2671(2) 0.6227(2) 0.1029 1.0000 Uani .
H101 H 0.5245 0.3161 0.6640 0.0528 1.0000 Uiso R
H102 H 0.4250 0.3458 0.6121 0.0544 1.0000 Uiso R
H121 H 0.4614 0.3243 0.8078 0.0526 1.0000 Uiso R
H141 H 0.5529 0.5665 0.7364 0.0465 1.0000 Uiso R
H151 H 0.1864 0.4661 0.6451 0.0540 1.0000 Uiso R
H161 H 0.3993 0.6109 0.6677 0.0492 1.0000 Uiso R
H201 H 0.7103 0.5175 0.8424 0.0723 1.0000 Uiso R
H202 H 0.7258 0.3996 0.8524 0.0719 1.0000 Uiso R
H221 H 0.7522 0.4592 0.7441 0.0637 1.0000 Uiso R
H222 H 0.6560 0.3620 0.7517 0.0613 1.0000 Uiso R
H251 H 0.5219 0.4154 0.9098 0.0624 1.0000 Uiso R
H261 H 0.8042 0.3859 0.5441 0.0680 1.0000 Uiso R
H271 H 0.2440 0.6909 0.5255 0.1049 1.0000 Uiso R
H272 H 0.2624 0.7229 0.5961 0.1049 1.0000 Uiso R
H273 H 0.1564 0.6404 0.5802 0.1048 1.0000 Uiso R
H281 H 0.3142 0.5214 0.4888 0.1025 1.0000 Uiso R
H282 H 0.4112 0.4522 0.5255 0.1023 1.0000 Uiso R
H283 H 0.2543 0.4533 0.5414 0.1019 1.0000 Uiso R
H291 H 0.2103 0.1830 0.8360 0.0921 1.0000 Uiso R
H292 H 0.2784 0.2146 0.7696 0.0924 1.0000 Uiso R
H293 H 0.1222 0.2013 0.7753 0.0928 1.0000 Uiso R
H301 H 0.9132 0.5631 0.6028 0.0677 1.0000 Uiso R
H302 H 0.9680 0.5249 0.5345 0.0680 1.0000 Uiso R
H311 H 0.7885 0.6592 0.5346 0.0776 1.0000 Uiso R
H312 H 0.7501 0.5589 0.4928 0.0775 1.0000 Uiso R
H321 H 0.5113 0.7003 0.5789 0.0723 1.0000 Uiso R
H322 H 0.5061 0.6476 0.5125 0.0725 1.0000 Uiso R
H331 H 0.4995 0.6073 0.9543 0.0827 1.0000 Uiso R
H332 H 0.4065 0.6819 0.9095 0.0806 1.0000 Uiso R
H341 H 0.0513 0.3109 0.8927 0.1095 1.0000 Uiso R
H342 H 0.0448 0.4232 0.8666 0.1094 1.0000 Uiso R
H343 H -0.0337 0.3344 0.8282 0.1101 1.0000 Uiso R
H351 H 1.1177 0.2481 0.6582 0.0986 1.0000 Uiso R
H352 H 1.0380 0.1404 0.6452 0.0982 1.0000 Uiso R
H361 H 0.8711 0.2679 0.6624 0.1210 1.0000 Uiso R
H362 H 0.8690 0.2342 0.5893 0.1220 1.0000 Uiso R
H61 H 0.1811 0.6147 0.7272 0.0964 1.0000 Uiso R

loop_
_atom_site_aniso_label
_atom_site_aniso_U_11
_atom_site_aniso_U_22
_atom_site_aniso_U_33
_atom_site_aniso_U_23
_atom_site_aniso_U_13
_atom_site_aniso_U_12
Cl1 0.1500(10) 0.1447(9) 0.1157(7) -0.0287(7) 0.0271(7) 0.0673(8)
O2 0.0471(7) 0.0390(6) 0.0525(7) 0.0015(5) 0.0062(6) -0.0055(6)
O3 0.0353(6) 0.0577(8) 0.0598(7) 0.0135(6) 0.0036(6) 0.0008(6)
O4 0.0467(7) 0.0577(8) 0.0585(8) 0.0062(7) 0.0179(7) 0.0077(7)
O5 0.0474(8) 0.0624(8) 0.0492(7) 0.0109(6) 0.0062(6) -0.0028(7)
O6 0.0502(8) 0.0697(9) 0.0716(9) 0.0126(8) 0.0016(7) 0.0231(8)
C7 0.0359(8) 0.0407(9) 0.0439(8) 0.0030(7) 0.0046(7) 0.0024(7)
O8 0.0785(11) 0.0583(9) 0.0664(9) -0.0108(7) -0.0044(8) 0.0262(9)
O9 0.0491(8) 0.0553(9) 0.1003(12) -0.0030(9) 0.0232(8) -0.0014(7)
C10 0.0464(10) 0.0375(8) 0.0482(9) 0.0001(7) 0.0043(8) 0.0005(8)
C11 0.0343(8) 0.0426(9) 0.0491(9) 0.0047(8) 0.0015(7) 0.0002(8)
C12 0.0410(9) 0.0478(10) 0.0481(9) 0.0089(8) 0.0034(8) 0.0037(8)
C13 0.0411(9) 0.0380(8) 0.0420(8) 0.0019(7) 0.0020(7) 0.0002(7)
C14 0.0351(9) 0.0416(8) 0.0441(9) 0.0014(7) 0.0033(7) -0.0010(7)
C15 0.0399(9) 0.0485(10) 0.0505(10) 0.0049(8) -0.0039(8) 0.0020(8)
C16 0.0426(9) 0.0367(8) 0.0471(9) 0.0032(7) -0.0053(7) -0.0023(7)
C17 0.0448(10) 0.0453(9) 0.0456(9) -0.0015(8) 0.0053(8) -0.0047(8)
C18 0.0530(11) 0.0592(12) 0.0467(9) 0.0042(9) 0.0027(9) -0.0038(10)
C19 0.0464(10) 0.0500(10) 0.0486(9) 0.0004(8) 0.0068(8) 0.0041(9)
C20 0.0456(11) 0.0802(15) 0.0553(11) 0.0084(11) -0.0086(9) 0.0037(11)
C21 0.0459(10) 0.0598(11) 0.0544(10) 0.0113(9) 0.0075(9) -0.0042(10)
C22 0.0378(9) 0.0699(13) 0.0531(10) 0.0077(10) 0.0015(8) 0.0055(10)
C23 0.0550(12) 0.0530(11) 0.0529(10) 0.0159(9) -0.0070(9) -0.0064(10)
C24 0.0555(11) 0.0541(11) 0.0470(9) 0.0044(9) 0.0038(9) -0.0112(10)
C25 0.0534(11) 0.0613(12) 0.0438(9) 0.0083(8) -0.0010(8) 0.0009(10)
C26 0.0519(11) 0.0610(12) 0.0602(11) -0.0117(10) 0.0185(10) -0.0064(11)
C27 0.0655(14) 0.0674(14) 0.0833(16) 0.0330(13) -0.0148(13) -0.0004(13)
C28 0.0791(16) 0.0791(16) 0.0494(11) 0.0070(11) -0.0128(12) -0.0189(14)
C29 0.0614(13) 0.0557(11) 0.0724(14) 0.0164(11) 0.0041(11) -0.0087(11)
C30 0.0527(11) 0.0654(13) 0.0568(11) -0.0044(10) 0.0191(10) -0.0100(10)
C31 0.0621(13) 0.0789(15) 0.0587(12) 0.0155(11) 0.0120(11) -0.0134(13)
C32 0.0628(13) 0.0594(12) 0.0597(12) 0.0197(10) -0.0037(10) -0.0141(11)
C33 0.0926(18) 0.0615(13) 0.0526(11) -0.0003(10) -0.0046(12) -0.0133(14)
C34 0.0497(12) 0.0995(19) 0.0725(15) 0.0140(14) 0.0189(11) -0.0036(14)
C35 0.0808(18) 0.0611(14) 0.106(2) 0.0006(14) 0.0075(17) -0.0005(15)
C36 0.0698(17) 0.0618(16) 0.177(4) 0.015(2) 0.040(2) -0.0008(14)

loop_
_atom_type_symbol
_atom_type_scat_dispersion_real
_atom_type_scat_dispersion_imag
_atom_type_scat_Cromer_Mann_a1
_atom_type_scat_Cromer_Mann_b1
_atom_type_scat_Cromer_Mann_a2
_atom_type_scat_Cromer_Mann_b2
_atom_type_scat_Cromer_Mann_a3
_atom_type_scat_Cromer_Mann_b3
_atom_type_scat_Cromer_Mann_a4
_atom_type_scat_Cromer_Mann_b4
_atom_type_scat_Cromer_Mann_c
_atom_type_scat_source
C 0.0181 0.0091 2.3100 20.8439 1.0200 10.2075 1.5886 0.5687 0.8650 51.6512 0.2156 'International Tables Vol C 4.2.6.8 and 6.1.1.4'
H 0.0000 0.0000 0.4930 10.5109 0.3229 26.1257 0.1402 3.1424 0.0408 57.7998 0.0030 'International Tables Vol C 4.2.6.8 and 6.1.1.4'
Cl 0.3639 0.7018 11.4604 0.0104 7.1964 1.1662 6.2556 18.5194 1.6455 47.7784 -9.5574 'International Tables Vol C 4.2.6.8 and 6.1.1.4'
O 0.0492 0.0322 3.0485 13.2771 2.2868 5.7011 1.5463 0.3239 0.8670 32.9089 0.2508 'International Tables Vol C 4.2.6.8 and 6.1.1.4'

loop_
_geom_angle_atom_site_label_1
_geom_angle_atom_site_label_2
_geom_angle_atom_site_label_3
_geom_angle
_geom_angle_publ_flag
C10 O2 C11 113.94(13) yes
C11 O3 C21 118.77(15) yes
C17 O4 C26 115.18(16) yes
C12 O5 C21 114.85(15) yes
C15 O6 H61 108.7 no
C11 C7 C12 108.63(15) yes
C11 C7 C14 110.56(14) yes
C12 C7 C14 112.19(15) yes
C11 C7 C19 119.59(15) yes
C12 C7 C19 100.04(15) yes
C14 C7 C19 105.47(15) yes
C26 O9 C36 115.5(2) yes
O2 C10 C13 110.81(15) yes
O2 C10 H101 107.9 no
C13 C10 H101 112.7 no
O2 C10 H102 108.1 no
C13 C10 H102 112.9 no
H101 C10 H102 104.0 no
C7 C11 O2 106.61(14) yes
C7 C11 O3 111.37(15) yes
O2 C11 O3 107.74(15) yes
C7 C11 C15 114.47(15) yes
O2 C11 C15 106.77(15) yes
O3 C11 C15 109.52(14) yes
C7 C12 O5 107.20(15) yes
C7 C12 C25 101.79(16) yes
O5 C12 C25 108.79(16) yes
C7 C12 H121 114.1 no
O5 C12 H121 112.1 no
C25 C12 H121 112.3 no
C10 C13 C14 107.21(15) yes
C10 C13 C16 110.25(15) yes
C14 C13 C16 105.46(14) yes
C10 C13 C17 109.84(15) yes
C14 C13 C17 112.53(15) yes
C16 C13 C17 111.41(15) yes
C13 C14 C7 106.88(14) yes
C13 C14 C22 118.73(16) yes
C7 C14 C22 109.94(15) yes
C13 C14 H141 105.6 no
C7 C14 H141 107.1 no
C22 C14 H141 108.0 no
C11 C15 O6 114.42(17) yes
C11 C15 C16 106.74(14) yes
O6 C15 C16 112.95(16) yes
C11 C15 H151 103.9 no
O6 C15 H151 106.9 no
C16 C15 H151 111.6 no
C15 C16 C13 109.91(14) yes
C15 C16 C23 114.76(16) yes
C13 C16 C23 115.55(16) yes
C15 C16 H161 107.6 no
C13 C16 H161 103.7 no
C23 C16 H161 104.2 no
C13 C17 O4 111.79(15) yes
C13 C17 C24 125.04(19) yes
O4 C17 C24 123.17(18) yes
C19 C18 C25 106.83(17) yes
C19 C18 C33 121.8(2) yes
C25 C18 C33 131.4(2) yes
C7 C19 C18 106.61(16) yes
C7 C19 O8 127.87(19) yes
C18 C19 O8 125.41(19) yes
C22 C20 C25 113.55(18) yes
C22 C20 H201 107.2 no
C25 C20 H201 110.1 no
C22 C20 H202 108.3 no
C25 C20 H202 108.6 no
H201 C20 H202 108.9 no
O3 C21 O5 110.96(16) yes
O3 C21 C29 111.43(19) yes
O5 C21 C29 111.88(19) yes
O3 C21 C34 104.80(19) yes
O5 C21 C34 105.99(18) yes
C29 C21 C34 111.4(2) yes
C14 C22 C20 111.69(18) yes
C14 C22 H221 112.1 no
C20 C22 H221 107.8 no
C14 C22 H222 110.5 no
C20 C22 H222 110.3 no
H221 C22 H222 104.1 no
C16 C23 C27 109.72(19) yes
C16 C23 C28 113.86(17) yes
C27 C23 C28 108.9(2) yes
C16 C23 C32 106.18(17) yes
C27 C23 C32 108.52(18) yes
C28 C23 C32 109.5(2) yes
C17 C24 C31 121.1(2) yes
C17 C24 C32 121.55(19) yes
C31 C24 C32 117.35(19) yes
C20 C25 C12 107.96(17) yes
C20 C25 C18 112.17(19) yes
C12 C25 C18 101.53(17) yes
C20 C25 H251 114.6 no
C12 C25 H251 111.0 no
C18 C25 H251 108.9 no
O4 C26 O9 108.15(18) yes
O4 C26 C30 110.35(18) yes
O9 C26 C30 109.57(19) yes
O4 C26 H261 110.0 no
O9 C26 H261 108.4 no
C30 C26 H261 110.3 no
C23 C27 H271 110.7 no
C23 C27 H272 112.7 no
H271 C27 H272 107.4 no
C23 C27 H273 112.9 no
H271 C27 H273 109.0 no
H272 C27 H273 103.8 no
C23 C28 H281 110.0 no
C23 C28 H282 110.1 no
H281 C28 H282 106.8 no
C23 C28 H283 114.2 no
H281 C28 H283 108.6 no
H282 C28 H283 106.8 no
C21 C29 H291 111.3 no
C21 C29 H292 113.7 no
H291 C29 H292 111.6 no
C21 C29 H293 109.6 no
H291 C29 H293 107.3 no
H292 C29 H293 102.7 no
C26 C30 C31 109.4(2) yes
C26 C30 H301 106.6 no
C31 C30 H301 106.6 no
C26 C30 H302 110.7 no
C31 C30 H302 113.2 no
H301 C30 H302 110.0 no
C24 C31 C30 111.79(18) yes
C24 C31 H311 112.1 no
C30 C31 H311 108.2 no
C24 C31 H312 108.0 no
C30 C31 H312 105.9 no
H311 C31 H312 110.6 no
C23 C32 C24 114.04(17) yes
C23 C32 H321 108.4 no
C24 C32 H321 111.9 no
C23 C32 H322 108.7 no
C24 C32 H322 108.7 no
H321 C32 H322 104.6 no
C18 C33 H331 119.4 no
C18 C33 H332 117.6 no
H331 C33 H332 123.0 no
C21 C34 H341 108.5 no
C21 C34 H342 105.6 no
H341 C34 H342 108.2 no
C21 C34 H343 109.0 no
H341 C34 H343 112.2 no
H342 C34 H343 113.0 no
Cl1 C35 C36 112.8(3) yes
Cl1 C35 H351 108.1 no
C36 C35 H351 108.3 no
Cl1 C35 H352 105.2 no
C36 C35 H352 111.8 no
H351 C35 H352 110.6 no
C35 C36 O9 110.6(2) yes
C35 C36 H361 111.7 no
O9 C36 H361 108.1 no
C35 C36 H362 107.8 no
O9 C36 H362 109.2 no
H361 C36 H362 109.3 no

loop_
_geom_bond_atom_site_label_1
_geom_bond_atom_site_label_2
_geom_bond_distance
_geom_bond_publ_flag
Cl1 C35 1.767(3) yes
O2 C10 1.436(2) yes
O2 C11 1.437(2) yes
O3 C11 1.394(2) yes
O3 C21 1.444(2) yes
O4 C17 1.383(2) yes
O4 C26 1.443(2) yes
O5 C12 1.429(2) yes
O5 C21 1.418(3) yes
O6 C15 1.406(3) yes
O6 H61 0.855 no
C7 C11 1.535(3) yes
C7 C12 1.534(2) yes
C7 C14 1.577(2) yes
C7 C19 1.529(3) yes
O8 C19 1.210(3) yes
O9 C26 1.374(3) yes
O9 C36 1.410(3) yes
C10 C13 1.539(2) yes
C10 H101 0.945 no
C10 H102 0.953 no
C11 C15 1.538(3) yes
C12 C25 1.520(3) yes
C12 H121 1.001 no
C13 C14 1.569(3) yes
C13 C16 1.561(2) yes
C13 C17 1.511(3) yes
C14 C22 1.541(3) yes
C14 H141 0.966 no
C15 C16 1.550(3) yes
C15 H151 0.953 no
C16 C23 1.554(3) yes
C16 H161 0.960 no
C17 C24 1.333(3) yes
C18 C19 1.496(3) yes
C18 C25 1.510(3) yes
C18 C33 1.323(3) yes
C20 C22 1.547(3) yes
C20 C25 1.550(3) yes
C20 H201 0.965 no
C20 H202 0.953 no
C21 C29 1.534(3) yes
C21 C34 1.511(3) yes
C22 H221 0.994 no
C22 H222 0.999 no
C23 C27 1.538(3) yes
C23 C28 1.530(3) yes
C23 C32 1.536(3) yes
C24 C31 1.512(3) yes
C24 C32 1.494(3) yes
C25 H251 0.980 no
C26 C30 1.490(3) yes
C26 H261 0.989 no
C27 H271 0.966 no
C27 H272 0.965 no
C27 H273 0.958 no
C28 H281 0.928 no
C28 H282 0.946 no
C28 H283 0.957 no
C29 H291 0.965 no
C29 H292 0.964 no
C29 H293 0.955 no
C30 C31 1.509(4) yes
C30 H301 0.985 no
C30 H302 0.980 no
C31 H311 0.987 no
C31 H312 0.983 no
C32 H321 0.995 no
C32 H322 0.979 no
C33 H331 0.911 no
C33 H332 0.930 no
C34 H341 0.978 no
C34 H342 0.955 no
C34 H343 0.961 no
C35 C36 1.445(5) yes
C35 H351 0.989 no
C35 H352 0.982 no
C36 H361 0.982 no
C36 H362 0.983 no

loop_
_geom_hbond_atom_site_label_D
_geom_hbond_atom_site_label_H
_geom_hbond_atom_site_label_A
_geom_hbond_site_symmetry_A
_geom_hbond_angle_DHA
_geom_hbond_distance_DH
_geom_hbond_distance_HA
_geom_hbond_distance_DA
_geom_hbond_publ_flag
C35 H351 O2 1_655 158.50(8) 0.989 2.530 3.469(3) yes
C36 H361 O8 3_646 128.88(11) 0.982 2.489 3.199(3) yes
O6 H61 O8 . 160.28(6) 0.855 1.929 2.749(3) yes
